data_7719951
loop_
_publ_author_name
'Juan, Jen-Wen'
'Ciou, Ji-Ming'
'Hsiang, Yi-Rong'
'Lin, Ya-Fan'

_publ_section_title
;
 Solvent-and metal-gated coordination diversity in a dynamic aminal ligand
;
_journal_name_full 'Dalton Transactions'
_journal_paper_doi 10.1039/D5DT02405F
_journal_year 2025
_chemical_formula_sum 'C20 H18 Cl Co N8 O6'
_chemical_formula_weight 560.80
_space_group_IT_number 14
_space_group_name_Hall '-P 2ybc'
_space_group_name_H-M_alt 'P 1 21/c 1'
_symmetry_cell_setting monoclinic
_symmetry_space_group_name_H-M 'P 1 21/c 1'
_atom_sites_solution_hydrogens geom
_atom_sites_solution_primary direct
_atom_sites_solution_secondary difmap
_audit_block_doi 10.5517/ccdc.csd.cc2mc0hj
_audit_creation_method SHELXL-97
_audit_update_record
;
2025-02-13 deposited with the CCDC.	2025-12-02 downloaded from the CCDC.
;
_cell_angle_alpha 90.00
_cell_angle_beta 92.2990(10)
_cell_angle_gamma 90.00
_cell_formula_units_Z 4
_cell_length_a 8.6366(2)
_cell_length_b 18.5010(3)
_cell_length_c 14.1164(3)
_cell_measurement_reflns_used 27788
_cell_measurement_temperature 295(2)
_cell_measurement_theta_max 27.5
_cell_measurement_theta_min 1
_cell_volume 2253.78(8)
_computing_cell_refinement 'HKL Denzo & Scalepack (Otwinowski & Minor)'
_computing_data_collection 'COLLECT (Nonius BV)'
_computing_data_reduction 'HKL Denzo & Scalepack (Otwinowski & Minor)'
_computing_molecular_graphics SHELXTL
_computing_publication_material SHELXTL
_computing_structure_refinement 'SHELXL-97 (Sheldrick, 1997)'
_computing_structure_solution 'SHELXS-97 (Sheldrick, 1990)'
_diffrn_ambient_temperature 295(2)
_diffrn_measured_fraction_theta_full 0.999
_diffrn_measured_fraction_theta_max 0.999
_diffrn_measurement_device_type 'Nonius KappaCCD'
_diffrn_measurement_method CCD
_diffrn_radiation_monochromator graphite
_diffrn_radiation_source 'fine-focus sealed tube'
_diffrn_radiation_type MoK\a
_diffrn_radiation_wavelength 0.71073
_diffrn_reflns_av_R_equivalents 0.0624
_diffrn_reflns_av_sigmaI/netI 0.0495
_diffrn_reflns_limit_h_max 9
_diffrn_reflns_limit_h_min -10
_diffrn_reflns_limit_k_max 22
_diffrn_reflns_limit_k_min -21
_diffrn_reflns_limit_l_max 16
_diffrn_reflns_limit_l_min -16
_diffrn_reflns_number 12718
_diffrn_reflns_theta_full 25.00
_diffrn_reflns_theta_max 25.00
_diffrn_reflns_theta_min 1.82
_exptl_absorpt_coefficient_mu 0.937
_exptl_absorpt_correction_T_max 0.876
_exptl_absorpt_correction_T_min 0.708
_exptl_absorpt_correction_type multi-scan
_exptl_absorpt_process_details
; 
multi-scan from symmetry-related measurements 
 Sortav (Blessing 1995) 
;
_exptl_crystal_density_diffrn 1.653
_exptl_crystal_density_method 'not measured'
_exptl_crystal_F_000 1144
_exptl_crystal_size_max 0.35
_exptl_crystal_size_mid 0.20
_exptl_crystal_size_min 0.15
_refine_diff_density_max 1.149
_refine_diff_density_min -0.460
_refine_diff_density_rms 0.183
_refine_ls_extinction_coef 0.0122(16)
_refine_ls_extinction_expression Fc^*^=kFc[1+0.001xFc^2^\l^3^/sin(2\q)]^-1/4^
_refine_ls_extinction_method SHELXL
_refine_ls_goodness_of_fit_ref 1.110
_refine_ls_hydrogen_treatment mixed
_refine_ls_matrix_type full
_refine_ls_number_parameters 326
_refine_ls_number_reflns 3962
_refine_ls_number_restraints 0
_refine_ls_restrained_S_all 1.110
_refine_ls_R_factor_all 0.0630
_refine_ls_R_factor_gt 0.0499
_refine_ls_shift/su_max 0.001
_refine_ls_shift/su_mean 0.000
_refine_ls_structure_factor_coef Fsqd
_refine_ls_weighting_details 'calc w=1/[\s^2^(Fo^2^)+(0.0920P)^2^+0.6244P] where P=(Fo^2^+2Fc^2^)/3'
_refine_ls_weighting_scheme calc
_refine_ls_wR_factor_gt 0.1294
_refine_ls_wR_factor_ref 0.1473
_reflns_number_gt 3289
_reflns_number_total 3962
_reflns_threshold_expression >2sigma(I)
_cod_data_source_file d5dt02405f2.cif
_cod_data_source_block ic12906
_cod_depositor_comments
;
The following automatic conversions were performed:

data item '_symmetry_cell_setting' value 'Monoclinic' was changed to
'monoclinic' in accordance with the
/home/data/users/saulius/crontab/automatic-downloads/rss-feeds/RSC/lib/dictionaries/cif_core.dic
dictionary named 'cif_core.dic' version 2.4.2 last updated on
2011-04-26.

Automatic conversion script
Id: cif_fix_values 8170 2020-07-09 18:12:32Z antanas 
;
_cod_original_sg_symbol_H-M P2(1)/c
_cod_database_code 7719951

loop_
_symmetry_equiv_pos_as_xyz
'x, y, z'
'-x, y+1/2, -z+1/2'
'-x, -y, -z'
'x, -y-1/2, z-1/2'

loop_
_atom_site_label
_atom_site_type_symbol
_atom_site_fract_x
_atom_site_fract_y
_atom_site_fract_z
_atom_site_U_iso_or_equiv
_atom_site_adp_type
_atom_site_occupancy
_atom_site_symmetry_multiplicity
_atom_site_calc_flag
_atom_site_refinement_flags
_atom_site_disorder_assembly
_atom_site_disorder_group
Co1 Co -0.03051(4) 0.23455(2) 0.52162(3) 0.0368(2) Uani 1 1 d . . .
Cl1 Cl -0.53820(10) 0.05405(5) 0.25248(7) 0.0527(3) Uani 1 1 d . . .
O1 O 0.0004(2) 0.28019(12) 0.64099(17) 0.0460(5) Uani 1 1 d . . .
O2 O -0.0540(2) 0.19497(12) 0.39831(16) 0.0445(5) Uani 1 1 d . . .
O3 O -0.4329(4) 0.10522(18) 0.2959(3) 0.0887(10) Uani 1 1 d . . .
O4 O -0.6072(6) 0.0159(2) 0.3241(3) 0.1312(19) Uani 1 1 d . . .
O5 O -0.4638(5) 0.0041(3) 0.1967(4) 0.142(2) Uani 1 1 d . . .
O6 O -0.6606(6) 0.0895(3) 0.2080(4) 0.158(3) Uani 1 1 d . . .
N1 N -0.1169(3) 0.32517(15) 0.4824(2) 0.0444(6) Uani 1 1 d . . .
N2 N -0.2615(3) 0.29058(16) 0.6750(2) 0.0536(7) Uani 1 1 d . . .
H2B H -0.3119 0.3068 0.7218 0.064 Uiso 1 1 calc R . .
N3 N -0.2385(3) 0.20307(14) 0.55689(19) 0.0388(6) Uani 1 1 d . . .
N4 N -0.4502(3) 0.20573(18) 0.6598(2) 0.0586(8) Uani 1 1 d . . .
N5 N 0.1697(3) 0.26463(13) 0.4815(2) 0.0417(6) Uani 1 1 d . . .
N6 N 0.1372(3) 0.10596(15) 0.4185(2) 0.0488(7) Uani 1 1 d . . .
H6B H 0.1775 0.0728 0.3846 0.059 Uiso 1 1 calc R . .
N7 N 0.0562(3) 0.14279(14) 0.56707(19) 0.0410(6) Uani 1 1 d . . .
N8 N 0.1722(3) 0.02721(15) 0.5425(2) 0.0531(7) Uani 1 1 d . . .
C1 C -0.1423(4) 0.3491(2) 0.3935(3) 0.0520(8) Uani 1 1 d . . .
H1A H -0.1219 0.3189 0.3428 0.062 Uiso 1 1 calc R . .
C2 C -0.1984(5) 0.4179(2) 0.3762(3) 0.0705(12) Uani 1 1 d . . .
H2A H -0.2154 0.4343 0.3143 0.085 Uiso 1 1 calc R . .
C3 C -0.2287(5) 0.4620(2) 0.4522(4) 0.0759(13) Uani 1 1 d . . .
H3A H -0.2654 0.5087 0.4414 0.091 Uiso 1 1 calc R . .
C4 C -0.2049(4) 0.4374(2) 0.5438(3) 0.0643(11) Uani 1 1 d . . .
H4A H -0.2252 0.4667 0.5953 0.077 Uiso 1 1 calc R . .
C5 C -0.1500(3) 0.36774(17) 0.5569(3) 0.0472(8) Uani 1 1 d . . .
C6 C -0.1197(4) 0.32842(19) 0.6501(3) 0.0506(8) Uani 1 1 d . . .
H6A H -0.0916 0.3636 0.6998 0.061 Uiso 1 1 calc R . .
C7 C -0.3166(4) 0.23274(17) 0.6296(2) 0.0443(8) Uani 1 1 d . . .
C8 C -0.3068(4) 0.14761(18) 0.5113(3) 0.0482(8) Uani 1 1 d . . .
H8A H -0.2579 0.1275 0.4600 0.058 Uiso 1 1 calc R . .
C9 C -0.4448(4) 0.1192(2) 0.5363(3) 0.0587(10) Uani 1 1 d . . .
H9A H -0.4918 0.0813 0.5028 0.070 Uiso 1 1 calc R . .
C10 C -0.5108(4) 0.1497(2) 0.6139(3) 0.0619(10) Uani 1 1 d . . .
H10A H -0.6022 0.1300 0.6350 0.074 Uiso 1 1 calc R . .
C11 C 0.2617(4) 0.31531(19) 0.5198(3) 0.0533(9) Uani 1 1 d . . .
H11A H 0.2376 0.3359 0.5775 0.064 Uiso 1 1 calc R . .
C12 C 0.3921(5) 0.3377(2) 0.4752(4) 0.0708(12) Uani 1 1 d . . .
H12A H 0.4553 0.3734 0.5024 0.085 Uiso 1 1 calc R . .
C13 C 0.4286(5) 0.3069(2) 0.3899(4) 0.0718(12) Uani 1 1 d . . .
H13A H 0.5155 0.3222 0.3586 0.086 Uiso 1 1 calc R . .
C14 C 0.3340(4) 0.2527(2) 0.3513(3) 0.0597(10) Uani 1 1 d . . .
H14A H 0.3561 0.2309 0.2940 0.072 Uiso 1 1 calc R . .
C15 C 0.2071(4) 0.23234(17) 0.4001(3) 0.0439(8) Uani 1 1 d . . .
C16 C 0.0909(4) 0.17370(18) 0.3719(2) 0.0455(8) Uani 1 1 d . . .
H16A H 0.0896 0.1670 0.3030 0.055 Uiso 1 1 calc R . .
C17 C 0.1207(3) 0.09243(17) 0.5105(3) 0.0436(7) Uani 1 1 d . . .
C18 C 0.0477(4) 0.1261(2) 0.6593(3) 0.0553(9) Uani 1 1 d . . .
H18A H 0.0061 0.1599 0.6998 0.066 Uiso 1 1 calc R . .
C19 C 0.0974(5) 0.0618(2) 0.6958(3) 0.0654(11) Uani 1 1 d . . .
H19A H 0.0910 0.0513 0.7599 0.078 Uiso 1 1 calc R . .
C20 C 0.1581(4) 0.0127(2) 0.6330(3) 0.0600(10) Uani 1 1 d . . .
H20A H 0.1902 -0.0322 0.6558 0.072 Uiso 1 1 calc R . .

loop_
_atom_site_aniso_label
_atom_site_aniso_U_11
_atom_site_aniso_U_22
_atom_site_aniso_U_33
_atom_site_aniso_U_23
_atom_site_aniso_U_13
_atom_site_aniso_U_12
Co1 0.0313(3) 0.0463(3) 0.0330(3) -0.00414(16) 0.00302(18) 0.00114(15)
Cl1 0.0525(5) 0.0558(5) 0.0502(6) 0.0046(4) 0.0045(4) -0.0007(4)
O1 0.0412(12) 0.0560(13) 0.0407(14) -0.0115(10) -0.0010(10) 0.0070(9)
O2 0.0354(10) 0.0615(13) 0.0367(13) -0.0073(10) 0.0031(9) -0.0028(9)
O3 0.091(2) 0.082(2) 0.092(3) 0.0020(19) -0.0127(18) -0.0259(18)
O4 0.178(4) 0.098(3) 0.124(4) 0.003(3) 0.075(3) -0.033(3)
O5 0.094(3) 0.177(5) 0.158(4) -0.095(4) 0.052(3) -0.006(3)
O6 0.187(5) 0.113(3) 0.165(5) -0.028(3) -0.114(4) 0.054(3)
N1 0.0348(13) 0.0509(14) 0.0477(18) 0.0003(13) 0.0021(11) -0.0002(11)
N2 0.0522(16) 0.0626(17) 0.0471(19) -0.0150(15) 0.0145(14) 0.0020(14)
N3 0.0343(12) 0.0467(14) 0.0354(15) -0.0023(11) 0.0028(10) 0.0016(10)
N4 0.0502(16) 0.0694(19) 0.058(2) 0.0014(16) 0.0208(14) 0.0002(15)
N5 0.0345(13) 0.0480(14) 0.0426(17) -0.0017(12) 0.0038(11) -0.0017(11)
N6 0.0514(15) 0.0488(15) 0.0472(18) -0.0098(13) 0.0141(13) -0.0014(12)
N7 0.0344(12) 0.0498(14) 0.0390(16) -0.0008(12) 0.0059(11) 0.0024(11)
N8 0.0486(15) 0.0470(15) 0.064(2) -0.0031(14) 0.0033(14) 0.0034(12)
C1 0.0463(18) 0.063(2) 0.047(2) 0.0110(17) 0.0050(15) 0.0027(15)
C2 0.061(2) 0.078(3) 0.073(3) 0.029(2) 0.005(2) 0.011(2)
C3 0.072(3) 0.059(2) 0.097(4) 0.013(2) 0.003(2) 0.012(2)
C4 0.059(2) 0.055(2) 0.080(3) -0.006(2) 0.006(2) 0.0079(17)
C5 0.0386(16) 0.0471(17) 0.056(2) -0.0063(15) 0.0058(14) -0.0041(13)
C6 0.0468(17) 0.0556(19) 0.049(2) -0.0152(16) 0.0035(15) 0.0010(15)
C7 0.0433(17) 0.0530(18) 0.0370(19) 0.0028(14) 0.0079(14) 0.0081(14)
C8 0.0453(17) 0.0542(18) 0.045(2) -0.0066(15) 0.0022(14) -0.0016(14)
C9 0.0485(19) 0.062(2) 0.066(3) -0.0037(19) 0.0052(18) -0.0110(16)
C10 0.0456(19) 0.073(2) 0.068(3) 0.007(2) 0.0166(18) -0.0109(17)
C11 0.0450(17) 0.0562(19) 0.059(2) -0.0090(17) 0.0006(16) -0.0033(15)
C12 0.055(2) 0.070(2) 0.087(3) -0.009(2) 0.008(2) -0.0197(19)
C13 0.054(2) 0.082(3) 0.081(3) -0.006(2) 0.027(2) -0.018(2)
C14 0.053(2) 0.071(2) 0.056(3) -0.0028(19) 0.0196(18) -0.0057(18)
C15 0.0385(16) 0.0520(18) 0.041(2) 0.0001(14) 0.0027(14) 0.0028(13)
C16 0.0414(16) 0.0600(19) 0.0356(19) -0.0101(15) 0.0073(13) -0.0024(14)
C17 0.0326(14) 0.0474(17) 0.051(2) -0.0072(15) 0.0061(13) -0.0023(12)
C18 0.0543(19) 0.067(2) 0.045(2) -0.0007(17) 0.0077(16) 0.0134(17)
C19 0.067(2) 0.077(3) 0.053(3) 0.016(2) 0.0073(19) 0.014(2)
C20 0.055(2) 0.055(2) 0.070(3) 0.0077(19) 0.0017(19) 0.0053(16)

loop_
_atom_type_symbol
_atom_type_description
_atom_type_scat_dispersion_real
_atom_type_scat_dispersion_imag
_atom_type_scat_source
C C 0.0033 0.0016 'International Tables Vol C Tables 4.2.6.8 and 6.1.1.4'
H H 0.0000 0.0000 'International Tables Vol C Tables 4.2.6.8 and 6.1.1.4'
N N 0.0061 0.0033 'International Tables Vol C Tables 4.2.6.8 and 6.1.1.4'
O O 0.0106 0.0060 'International Tables Vol C Tables 4.2.6.8 and 6.1.1.4'
Cl Cl 0.1484 0.1585 'International Tables Vol C Tables 4.2.6.8 and 6.1.1.4'
Co Co 0.3494 0.9721 'International Tables Vol C Tables 4.2.6.8 and 6.1.1.4'

loop_
_geom_angle_atom_site_label_1
_geom_angle_atom_site_label_2
_geom_angle_atom_site_label_3
_geom_angle
_geom_angle_site_symmetry_1
_geom_angle_site_symmetry_3
_geom_angle_publ_flag
O2 Co1 O1 175.71(10) . . ?
O2 Co1 N1 92.70(11) . . ?
O1 Co1 N1 84.59(11) . . ?
O2 Co1 N5 84.59(10) . . ?
O1 Co1 N5 92.09(11) . . ?
N1 Co1 N5 90.36(11) . . ?
O2 Co1 N7 89.50(11) . . ?
O1 Co1 N7 93.25(11) . . ?
N1 Co1 N7 177.66(11) . . ?
N5 Co1 N7 90.61(10) . . ?
O2 Co1 N3 93.04(10) . . ?
O1 Co1 N3 90.25(10) . . ?
N1 Co1 N3 89.03(10) . . ?
N5 Co1 N3 177.52(11) . . ?
N7 Co1 N3 90.08(10) . . ?
O6 Cl1 O4 103.3(4) . . ?
O6 Cl1 O5 115.1(4) . . ?
O4 Cl1 O5 107.3(3) . . ?
O6 Cl1 O3 110.1(3) . . ?
O4 Cl1 O3 108.0(3) . . ?
O5 Cl1 O3 112.4(2) . . ?
C6 O1 Co1 107.0(2) . . ?
C16 O2 Co1 107.16(19) . . ?
C1 N1 C5 120.2(3) . . ?
C1 N1 Co1 127.5(2) . . ?
C5 N1 Co1 112.2(2) . . ?
C7 N2 C6 123.8(3) . . ?
C7 N2 H2B 118.1 . . ?
C6 N2 H2B 118.1 . . ?
C8 N3 C7 116.7(3) . . ?
C8 N3 Co1 119.6(2) . . ?
C7 N3 Co1 123.6(2) . . ?
C10 N4 C7 117.7(3) . . ?
C11 N5 C15 120.0(3) . . ?
C11 N5 Co1 127.9(2) . . ?
C15 N5 Co1 111.8(2) . . ?
C17 N6 C16 124.1(3) . . ?
C17 N6 H6B 118.0 . . ?
C16 N6 H6B 118.0 . . ?
C18 N7 C17 116.8(3) . . ?
C18 N7 Co1 118.9(2) . . ?
C17 N7 Co1 124.2(2) . . ?
C20 N8 C17 117.6(3) . . ?
N1 C1 C2 120.9(4) . . ?
N1 C1 H1A 119.5 . . ?
C2 C1 H1A 119.5 . . ?
C1 C2 C3 118.9(4) . . ?
C1 C2 H2A 120.6 . . ?
C3 C2 H2A 120.6 . . ?
C4 C3 C2 120.5(4) . . ?
C4 C3 H3A 119.8 . . ?
C2 C3 H3A 119.8 . . ?
C3 C4 C5 118.1(4) . . ?
C3 C4 H4A 120.9 . . ?
C5 C4 H4A 120.9 . . ?
N1 C5 C4 121.3(4) . . ?
N1 C5 C6 111.1(3) . . ?
C4 C5 C6 127.6(3) . . ?
O1 C6 N2 110.6(3) . . ?
O1 C6 C5 109.5(3) . . ?
N2 C6 C5 108.7(3) . . ?
O1 C6 H6A 109.3 . . ?
N2 C6 H6A 109.3 . . ?
C5 C6 H6A 109.3 . . ?
N2 C7 N4 116.3(3) . . ?
N2 C7 N3 120.6(3) . . ?
N4 C7 N3 123.1(3) . . ?
N3 C8 C9 123.1(3) . . ?
N3 C8 H8A 118.5 . . ?
C9 C8 H8A 118.5 . . ?
C8 C9 C10 116.2(4) . . ?
C8 C9 H9A 121.9 . . ?
C10 C9 H9A 121.9 . . ?
N4 C10 C9 123.0(3) . . ?
N4 C10 H10A 118.5 . . ?
C9 C10 H10A 118.5 . . ?
N5 C11 C12 120.8(4) . . ?
N5 C11 H11A 119.6 . . ?
C12 C11 H11A 119.6 . . ?
C11 C12 C13 119.7(4) . . ?
C11 C12 H12A 120.2 . . ?
C13 C12 H12A 120.2 . . ?
C12 C13 C14 119.2(3) . . ?
C12 C13 H13A 120.4 . . ?
C14 C13 H13A 120.4 . . ?
C15 C14 C13 118.0(4) . . ?
C15 C14 H14A 121.0 . . ?
C13 C14 H14A 121.0 . . ?
N5 C15 C14 122.1(3) . . ?
N5 C15 C16 111.2(3) . . ?
C14 C15 C16 126.7(3) . . ?
O2 C16 N6 110.9(3) . . ?
O2 C16 C15 108.8(3) . . ?
N6 C16 C15 109.1(3) . . ?
O2 C16 H16A 109.3 . . ?
N6 C16 H16A 109.3 . . ?
C15 C16 H16A 109.3 . . ?
N6 C17 N8 116.4(3) . . ?
N6 C17 N7 120.3(3) . . ?
N8 C17 N7 123.3(3) . . ?
N7 C18 C19 122.8(4) . . ?
N7 C18 H18A 118.6 . . ?
C19 C18 H18A 118.6 . . ?
C18 C19 C20 116.9(4) . . ?
C18 C19 H19A 121.5 . . ?
C20 C19 H19A 121.5 . . ?
N8 C20 C19 122.6(4) . . ?
N8 C20 H20A 118.7 . . ?
C19 C20 H20A 118.7 . . ?

loop_
_geom_bond_atom_site_label_1
_geom_bond_atom_site_label_2
_geom_bond_distance
_geom_bond_site_symmetry_2
_geom_bond_publ_flag
Co1 O2 1.892(2) . ?
Co1 O1 1.894(2) . ?
Co1 N1 1.908(3) . ?
Co1 N5 1.923(2) . ?
Co1 N7 1.953(3) . ?
Co1 N3 1.971(2) . ?
Cl1 O6 1.375(4) . ?
Cl1 O4 1.387(4) . ?
Cl1 O5 1.388(4) . ?
Cl1 O3 1.433(3) . ?
O1 C6 1.378(4) . ?
O2 C16 1.377(4) . ?
N1 C1 1.341(5) . ?
N1 C5 1.353(4) . ?
N2 C7 1.326(5) . ?
N2 C6 1.466(4) . ?
N2 H2B 0.8600 . ?
N3 C8 1.336(4) . ?
N3 C7 1.365(4) . ?
N4 C10 1.319(5) . ?
N4 C7 1.343(4) . ?
N5 C11 1.330(4) . ?
N5 C15 1.346(4) . ?
N6 C17 1.335(5) . ?
N6 C16 1.464(5) . ?
N6 H6B 0.8600 . ?
N7 C18 1.343(5) . ?
N7 C17 1.361(4) . ?
N8 C20 1.316(5) . ?
N8 C17 1.357(4) . ?
C1 C2 1.380(5) . ?
C1 H1A 0.9300 . ?
C2 C3 1.381(7) . ?
C2 H2A 0.9300 . ?
C3 C4 1.379(6) . ?
C3 H3A 0.9300 . ?
C4 C5 1.382(5) . ?
C4 H4A 0.9300 . ?
C5 C6 1.517(5) . ?
C6 H6A 0.9800 . ?
C8 C9 1.362(5) . ?
C8 H8A 0.9300 . ?
C9 C10 1.376(6) . ?
C9 H9A 0.9300 . ?
C10 H10A 0.9300 . ?
C11 C12 1.376(5) . ?
C11 H11A 0.9300 . ?
C12 C13 1.380(6) . ?
C12 H12A 0.9300 . ?
C13 C14 1.392(6) . ?
C13 H13A 0.9300 . ?
C14 C15 1.370(5) . ?
C14 H14A 0.9300 . ?
C15 C16 1.520(5) . ?
C16 H16A 0.9800 . ?
C18 C19 1.358(5) . ?
C18 H18A 0.9300 . ?
C19 C20 1.387(6) . ?
C19 H19A 0.9300 . ?
C20 H20A 0.9300 . ?
